data_8107456
loop_
_publ_author_name
'Jiehye, Shin'
'Jaeun, Kang'
'Do, Junghwan'

_publ_section_title
;
 Crystal structure of poly[diaqua-bis(\m
 2-1,4-diaminobutane-N:N&#x2032;)cobalt(II)] dichloride, C8H28Cl2CoN4O2
;
_journal_issue 3
_journal_name_full 'Zeitschrift f\"ur Kristallographie - New Crystal Structures'
_journal_page_first 413
_journal_page_last 415
_journal_paper_doi 10.1515/ncrs-2022-0227
_journal_volume 238
_journal_year 2023
_chemical_formula_sum 'C8 H28 Cl2 Co N4 O2'
_chemical_formula_weight 342.17
_space_group_crystal_system orthorhombic
_space_group_IT_number 70
_space_group_name_Hall '-F 2uv 2vw'
_space_group_name_H-M_alt 'F d d d :2'
_atom_sites_solution_hydrogens mixed
_cell_angle_alpha 90
_cell_angle_beta 90
_cell_angle_gamma 90
_cell_formula_units_Z 8
_cell_length_a 10.116(2)
_cell_length_b 13.532(3)
_cell_length_c 23.507(5)
_cell_measurement_reflns_used 16950
_cell_measurement_temperature 100.5
_cell_measurement_theta_max 29.860
_cell_measurement_theta_min 2.282
_cell_volume 3217.9(12)
_computing_cell_refinement 'HKL3000sm [2]'
_computing_data_collection 'PAL BL2D-SMDC Program [1]'
_computing_data_reduction 'HKL3000sm [2]'
_computing_molecular_graphics 'DIAMOND 4.2.2 [5]'
_computing_publication_material pubCIF
_computing_structure_refinement 'SHELXL-2018/3 [3, 4]'
_computing_structure_solution 'SHELXT 2018/2 [3, 4]'
_diffrn_ambient_temperature 100.5
_diffrn_measured_fraction_theta_full 0.995
_diffrn_measured_fraction_theta_max 0.995
_diffrn_measurement_device_type 'Rayonix MX225HS CCD area detector'
_diffrn_measurement_method 'omega scan'
_diffrn_radiation_type synchrotron
_diffrn_radiation_wavelength 0.60997
_diffrn_reflns_av_R_equivalents 0.1026
_diffrn_reflns_av_unetI/netI 0.0497
_diffrn_reflns_Laue_measured_fraction_full 0.995
_diffrn_reflns_Laue_measured_fraction_max 0.995
_diffrn_reflns_limit_h_max 16
_diffrn_reflns_limit_h_min -16
_diffrn_reflns_limit_k_max 21
_diffrn_reflns_limit_k_min -21
_diffrn_reflns_limit_l_max 38
_diffrn_reflns_limit_l_min -38
_diffrn_reflns_number 11425
_diffrn_reflns_point_group_measured_fraction_full 0.995
_diffrn_reflns_point_group_measured_fraction_max 0.995
_diffrn_reflns_theta_full 21.468
_diffrn_reflns_theta_max 29.860
_diffrn_reflns_theta_min 2.282
_diffrn_source 'PLSII 2D bending magnet'
_exptl_absorpt_coefficient_mu 0.908
_exptl_absorpt_correction_T_max 1.000
_exptl_absorpt_correction_T_min 0.953
_exptl_absorpt_correction_type empirical
_exptl_absorpt_process_details 'HKL3000sm Scalepack(Otwinowski et.al,2003)'
_exptl_crystal_colour orange
_exptl_crystal_density_diffrn 1.413
_exptl_crystal_description poly
_exptl_crystal_F_000 1448
_exptl_crystal_size_max 0.092
_exptl_crystal_size_mid 0.074
_exptl_crystal_size_min 0.070
_refine_diff_density_max 0.739
_refine_diff_density_min -0.933
_refine_diff_density_rms 0.108
_refine_ls_extinction_coef .
_refine_ls_extinction_method none
_refine_ls_goodness_of_fit_ref 1.151
_refine_ls_hydrogen_treatment mixed
_refine_ls_matrix_type full
_refine_ls_number_parameters 44
_refine_ls_number_reflns 1837
_refine_ls_number_restraints 0
_refine_ls_restrained_S_all 1.151
_refine_ls_R_factor_all 0.0387
_refine_ls_R_factor_gt 0.0361
_refine_ls_shift/su_max 0.000
_refine_ls_shift/su_mean 0.000
_refine_ls_structure_factor_coef Fsqd
_refine_ls_weighting_details 'w=1/[\s^2^(Fo^2^)+(0.0503P)^2^+2.1438P] where P=(Fo^2^+2Fc^2^)/3'
_refine_ls_weighting_scheme calc
_refine_ls_wR_factor_gt 0.1052
_refine_ls_wR_factor_ref 0.1069
_reflns_Friedel_coverage 0.000
_reflns_Friedel_fraction_full .
_reflns_Friedel_fraction_max .
_reflns_number_gt 1637
_reflns_number_total 1837
_reflns_threshold_expression 'I > 2\s(I)'
_cod_data_source_file suppl_j_ncrs-2022-0227_suppl.cif
_cod_data_source_block l
_cod_original_cell_volume 3217.8(11)
_cod_original_sg_symbol_H-M 'F d d d'
_cod_database_code 8107456
_shelx_space_group_comment
;
The symmetry employed for this shelxl refinement is uniquely defined
by the following loop, which should always be used as a source of
symmetry information in preference to the above space-group names.
They are only intended as comments.
;
_publcif_funding_html
;
;

loop_
_space_group_symop_operation_xyz
'x, y, z'
'-x+3/4, -y+3/4, z'
'-x+3/4, y, -z+3/4'
'x, -y+3/4, -z+3/4'
'x, y+1/2, z+1/2'
'-x+3/4, -y+5/4, z+1/2'
'-x+3/4, y+1/2, -z+5/4'
'x, -y+5/4, -z+5/4'
'x+1/2, y, z+1/2'
'-x+5/4, -y+3/4, z+1/2'
'-x+5/4, y, -z+5/4'
'x+1/2, -y+3/4, -z+5/4'
'x+1/2, y+1/2, z'
'-x+5/4, -y+5/4, z'
'-x+5/4, y+1/2, -z+3/4'
'x+1/2, -y+5/4, -z+3/4'
'-x, -y, -z'
'x-3/4, y-3/4, -z'
'x-3/4, -y, z-3/4'
'-x, y-3/4, z-3/4'
'-x, -y+1/2, -z+1/2'
'x-3/4, y-1/4, -z+1/2'
'x-3/4, -y+1/2, z-1/4'
'-x, y-1/4, z-1/4'
'-x+1/2, -y, -z+1/2'
'x-1/4, y-3/4, -z+1/2'
'x-1/4, -y, z-1/4'
'-x+1/2, y-3/4, z-1/4'
'-x+1/2, -y+1/2, -z'
'x-1/4, y-1/4, -z'
'x-1/4, -y+1/2, z-3/4'
'-x+1/2, y-1/4, z-3/4'

loop_
_atom_site_label
_atom_site_type_symbol
_atom_site_fract_x
_atom_site_fract_y
_atom_site_fract_z
_atom_site_U_iso_or_equiv
_atom_site_adp_type
_atom_site_occupancy
_atom_site_site_symmetry_order
_atom_site_calc_flag
_atom_site_refinement_flags_posn
_atom_site_refinement_flags_adp
_atom_site_refinement_flags_occupancy
_atom_site_disorder_assembly
_atom_site_disorder_group
Co1 Co 0.375000 0.375000 0.375000 0.00666(9) Uani 1 4 d S T P . .
Cl1 Cl 0.625000 0.625000 0.43061(2) 0.01384(10) Uani 1 2 d S T P . .
O1W O 0.375000 0.53230(10) 0.375000 0.0159(2) Uani 1 2 d S T P . .
H1 H 0.3206(19) 0.5638(15) 0.3642(8) 0.024 Uiso 1 1 d . U . . .
N1 N 0.52885(8) 0.38060(6) 0.44036(4) 0.01040(16) Uani 1 1 d . . . . .
H00E H 0.573027 0.436918 0.435769 0.012 Uiso 1 1 calc R U . . .
H00F H 0.488761 0.383971 0.474006 0.012 Uiso 1 1 calc R U . . .
C1 C 0.62708(10) 0.29972(10) 0.44334(5) 0.0188(2) Uani 1 1 d . . . . .
H00C H 0.690223 0.308325 0.412686 0.023 Uiso 1 1 calc R U . . .
H00D H 0.581855 0.237471 0.437046 0.023 Uiso 1 1 calc R U . . .
C2 C 0.70204(10) 0.29329(9) 0.49889(4) 0.0175(2) Uani 1 1 d . . . . .
H00A H 0.639232 0.287023 0.529862 0.021 Uiso 1 1 calc R U . . .
H00B H 0.750863 0.354196 0.504545 0.021 Uiso 1 1 calc R U . . .

loop_
_atom_site_aniso_label
_atom_site_aniso_U_11
_atom_site_aniso_U_22
_atom_site_aniso_U_33
_atom_site_aniso_U_23
_atom_site_aniso_U_13
_atom_site_aniso_U_12
Co1 0.00167(12) 0.01376(15) 0.00456(13) 0.000 0.000 0.000
Cl1 0.01052(16) 0.0220(2) 0.00902(16) 0.000 0.000 -0.00587(10)
O1W 0.0070(4) 0.0177(5) 0.0231(5) 0.000 -0.0065(3) 0.000
N1 0.0054(3) 0.0177(4) 0.0081(3) 0.0004(2) -0.0015(2) 0.0011(2)
C1 0.0170(5) 0.0267(6) 0.0128(4) -0.0042(4) -0.0076(3) 0.0102(4)
C2 0.0141(4) 0.0264(5) 0.0120(4) -0.0038(4) -0.0073(3) 0.0084(3)

loop_
_atom_type_symbol
_atom_type_description
_atom_type_scat_dispersion_real
_atom_type_scat_dispersion_imag
_atom_type_scat_source
C C 0.0021 0.0012 'International Tables Vol C Tables 4.2.6.8 and 6.1.1.4'
H H 0.0000 0.0000 'International Tables Vol C Tables 4.2.6.8 and 6.1.1.4'
N N 0.0044 0.0024 'International Tables Vol C Tables 4.2.6.8 and 6.1.1.4'
O O 0.0078 0.0044 'International Tables Vol C Tables 4.2.6.8 and 6.1.1.4'
Cl Cl 0.1177 0.1185 'International Tables Vol C Tables 4.2.6.8 and 6.1.1.4'
Co Co 0.3289 0.7436 'International Tables Vol C Tables 4.2.6.8 and 6.1.1.4'

loop_
_geom_angle_atom_site_label_1
_geom_angle_atom_site_label_2
_geom_angle_atom_site_label_3
_geom_angle
_geom_angle_site_symmetry_1
_geom_angle_site_symmetry_3
O1W Co1 O1W 180.0 2 .
O1W Co1 N1 91.99(2) 2 .
O1W Co1 N1 88.01(2) . .
O1W Co1 N1 91.98(2) 2 3
O1W Co1 N1 88.02(2) . 3
N1 Co1 N1 176.03(4) . 3
O1W Co1 N1 88.02(2) 2 4
O1W Co1 N1 91.98(2) . 4
N1 Co1 N1 89.33(5) . 4
N1 Co1 N1 90.80(5) 3 4
O1W Co1 N1 88.02(2) 2 2
O1W Co1 N1 91.98(2) . 2
N1 Co1 N1 90.81(5) . 2
N1 Co1 N1 89.33(5) 3 2
N1 Co1 N1 176.03(4) 4 2
C1 N1 Co1 119.03(6) . .
N1 C1 C2 114.84(9) . .
C1 C2 C2 113.17(11) . 29_656

loop_
_geom_bond_atom_site_label_1
_geom_bond_atom_site_label_2
_geom_bond_distance
_geom_bond_site_symmetry_2
Co1 O1W 2.1285(14) 2
Co1 O1W 2.1285(14) .
Co1 N1 2.1882(9) .
Co1 N1 2.1883(9) 3
Co1 N1 2.1883(9) 4
Co1 N1 2.1883(9) 2
N1 C1 1.4799(14) .
C1 C2 1.5124(15) .
C2 C2 1.522(2) 29_656
